data_7022587
loop_
_publ_author_name
'Sha, Jing-Quan'
'Li, Meng-Ting'
'Sun, Jing-Wen'
'Zhang, Yu-Nan'
'Yan, Peng-Fei'
'Li, Guang-Ming'

_publ_section_title
;
 An unprecedented 3D POM-Ag architecture with intertwined and homological
 helical structures.
;
_journal_issue 21
_journal_name_full 'Dalton transactions (Cambridge, England : 2003)'
_journal_page_first 7803
_journal_page_last 7809
_journal_paper_doi 10.1039/c3dt00118k
_journal_volume 42
_journal_year 2013
_chemical_formula_moiety 'C18 H9 Ag6 Mo12 N14 Na O41 P'
_chemical_formula_sum 'C18 H9 Ag6 Mo12 N14 Na O41 P'
_chemical_formula_weight 2929.85
_chemical_name_systematic
;
?
;
_space_group_IT_number 14
_symmetry_cell_setting monoclinic
_symmetry_space_group_name_Hall '-P 2ybc'
_symmetry_space_group_name_H-M 'P 1 21/c 1'
_atom_sites_solution_hydrogens geom
_atom_sites_solution_primary direct
_atom_sites_solution_secondary difmap
_audit_creation_method SHELXL-97
_cell_angle_alpha 90.00
_cell_angle_beta 127.440(15)
_cell_angle_gamma 90.00
_cell_formula_units_Z 4
_cell_length_a 14.279(5)
_cell_length_b 22.934(5)
_cell_length_c 20.708(5)
_cell_measurement_temperature 293(2)
_cell_volume 5384(3)
_computing_cell_refinement 'Bruker XSCANS'
_computing_data_collection 'Bruker XSCANS'
_computing_data_reduction 'Bruker SHELXTL'
_computing_molecular_graphics 'Bruker SHELXTL'
_computing_publication_material 'Bruker SHELXTL'
_computing_structure_refinement 'SHELXL-97 (Sheldrick, 1997)'
_computing_structure_solution 'Bruker SHELXTL'
_diffrn_ambient_temperature 293(2)
_diffrn_measured_fraction_theta_full 0.997
_diffrn_measured_fraction_theta_max 0.997
_diffrn_measurement_device_type 'multiwire proportional'
_diffrn_measurement_method 'phi and omega scans'
_diffrn_radiation_monochromator graphite
_diffrn_radiation_source 'fine-focus sealed tube'
_diffrn_radiation_type MoK\a
_diffrn_radiation_wavelength 0.71069
_diffrn_reflns_av_R_equivalents 0.0657
_diffrn_reflns_av_sigmaI/netI 0.0795
_diffrn_reflns_limit_h_max 16
_diffrn_reflns_limit_h_min -16
_diffrn_reflns_limit_k_max 27
_diffrn_reflns_limit_k_min -24
_diffrn_reflns_limit_l_max 24
_diffrn_reflns_limit_l_min -24
_diffrn_reflns_number 26796
_diffrn_reflns_theta_full 25.00
_diffrn_reflns_theta_max 25.00
_diffrn_reflns_theta_min 1.52
_exptl_absorpt_coefficient_mu 4.971
_exptl_absorpt_correction_T_max 0.261
_exptl_absorpt_correction_T_min 0.149
_exptl_absorpt_correction_type multi-scan
_exptl_absorpt_process_details adabs(Sheldrick,1996)
_exptl_crystal_colour red
_exptl_crystal_density_diffrn 3.615
_exptl_crystal_density_method 'not measured'
_exptl_crystal_F_000 5420.0
_exptl_crystal_size_max 0.40
_exptl_crystal_size_mid 0.34
_exptl_crystal_size_min 0.27
_refine_diff_density_max 12.409
_refine_diff_density_min -5.431
_refine_diff_density_rms 0.366
_refine_ls_extinction_method SHELXL
_refine_ls_goodness_of_fit_ref 1.050
_refine_ls_hydrogen_treatment constr
_refine_ls_matrix_type full
_refine_ls_number_parameters 866
_refine_ls_number_reflns 9483
_refine_ls_number_restraints 128
_refine_ls_restrained_S_all 1.044
_refine_ls_R_factor_all 0.1218
_refine_ls_R_factor_gt 0.0784
_refine_ls_shift/su_max 0.000
_refine_ls_shift/su_mean 0.000
_refine_ls_structure_factor_coef Fsqd
_refine_ls_weighting_details 'calc w=1/[\s^2^(Fo^2^)+(0.1252P)^2^+210.5994P] where P=(Fo^2^+2Fc^2^)/3'
_refine_ls_weighting_scheme calc
_refine_ls_wR_factor_gt 0.2213
_refine_ls_wR_factor_ref 0.2519
_reflns_number_gt 6055
_reflns_number_total 9483
_reflns_threshold_expression >2sigma(I)
_cod_data_source_file c3dt00118k.txt
_cod_data_source_block dd
_cod_depositor_comments
;
The following automatic conversions were performed:

'_symmetry_cell_setting' value 'Monoclinic' changed to 'monoclinic'
according to /home/saulius/struct/CIF-dictionaries/cif_core.dic
dictionary named 'cif_core.dic' version 2.4.2 from 2011-04-26.

Automatic conversion script
Id: cif_fix_values 1891 2012-01-12 08:04:46Z andrius 
;
_cod_original_sg_symbol_H-M P2(1)/c
_cod_database_code 7022587

loop_
_symmetry_equiv_pos_as_xyz
'x, y, z'
'-x, y+1/2, -z+1/2'
'-x, -y, -z'
'x, -y-1/2, z-1/2'

loop_
_atom_site_label
_atom_site_type_symbol
_atom_site_fract_x
_atom_site_fract_y
_atom_site_fract_z
_atom_site_U_iso_or_equiv
_atom_site_adp_type
_atom_site_occupancy
_atom_site_symmetry_multiplicity
_atom_site_calc_flag
_atom_site_refinement_flags
_atom_site_disorder_assembly
_atom_site_disorder_group
Ag2A Ag 1.1016(2) 0.25947(9) 0.63304(14) 0.0368(7) Uani 0.743(4) 1 d P A 1
Ag3A Ag 0.9250(2) 0.21290(9) 0.64006(16) 0.0435(7) Uani 0.743(4) 1 d P A 1
Ag2B Ag 1.1287(6) 0.2240(3) 0.7081(4) 0.0380(19) Uani 0.257(4) 1 d P A 2
Ag3B Ag 0.9190(6) 0.2551(3) 0.5607(4) 0.0352(18) Uani 0.257(4) 1 d P A 2
Ag1 Ag 0.63587(18) 0.25872(10) 0.48914(12) 0.0537(5) Uani 1 1 d . . .
Ag4 Ag 1.0600(3) 0.27896(15) 0.4365(2) 0.0970(10) Uani 1 1 d . . .
Mo1 Mo 0.50833(16) 0.33025(9) 0.05779(11) 0.0340(5) Uani 1 1 d . . .
Mo2 Mo 0.77320(16) 0.30539(8) 0.23972(11) 0.0276(4) Uani 1 1 d . . .
Mo3 Mo 0.70667(17) 0.44080(8) 0.15715(12) 0.0298(4) Uani 1 1 d . . .
Mo4 Mo 0.48463(17) 0.53126(8) 0.14716(12) 0.0312(4) Uani 1 1 d . . .
Mo5 Mo 0.35254(19) 0.27365(9) 0.13531(12) 0.0405(5) Uani 1 1 d . . .
Mo6 Mo 0.61846(18) 0.24578(8) 0.31635(12) 0.0313(4) Uani 1 1 d . . .
Mo7 Mo 0.40877(18) 0.32866(9) 0.30764(13) 0.0372(5) Uani 1 1 d . . .
Mo8 Mo 0.34305(18) 0.47477(9) 0.21859(13) 0.0361(5) Uani 1 1 d . . .
Mo9 Mo 0.62795(17) 0.44724(9) 0.41711(11) 0.0343(5) Uani 1 1 d . . .
Mo10 Mo 0.77239(17) 0.50044(8) 0.34588(11) 0.0300(4) Uani 1 1 d . . .
Mo11 Mo 0.83331(16) 0.36488(8) 0.42870(11) 0.0320(4) Uani 1 1 d . . .
Mo12 Mo 0.28599(17) 0.42130(9) 0.04571(11) 0.0370(5) Uani 1 1 d . . .
P1 P 0.5590(4) 0.38815(19) 0.2349(3) 0.0168(9) Uani 1 1 d . . .
O1 O 0.6715(13) 0.1809(6) 0.3601(9) 0.035(3) Uani 1 1 d . A .
O2 O 0.8815(12) 0.2595(6) 0.2635(9) 0.034(3) Uani 1 1 d . . .
O3 O 0.6854(12) 0.2576(5) 0.2648(8) 0.024(3) Uani 1 1 d . A .
O4 O 0.8363(11) 0.3395(5) 0.3412(8) 0.024(3) Uani 1 1 d . A .
O5 O 0.6519(12) 0.2869(6) 0.1283(8) 0.027(3) Uani 1 1 d . . .
O6 O 0.5177(13) 0.2649(5) 0.3496(9) 0.029(3) Uani 1 1 d . . .
O7 O 0.8074(12) 0.3710(6) 0.2054(8) 0.027(3) Uani 1 1 d . . .
O9 O 0.5075(10) 0.3329(5) 0.2437(7) 0.019(3) Uani 1 1 d . A .
O10 O 0.6116(10) 0.3729(5) 0.1914(7) 0.020(3) Uani 1 1 d . A .
O11 O 0.7670(12) 0.4006(6) 0.4761(8) 0.027(3) Uani 1 1 d . A .
O12 O 0.7165(11) 0.5056(5) 0.4106(8) 0.024(3) Uani 1 1 d . A .
O13 O 0.5833(12) 0.4920(6) 0.1262(8) 0.029(3) Uani 1 1 d . . .
O14 O 0.3520(11) 0.4961(6) 0.0512(8) 0.027(3) Uani 1 1 d . A .
O15 O 0.6261(11) 0.5329(6) 0.2577(8) 0.027(3) Uani 1 1 d . A .
O16 O 0.3954(12) 0.5400(6) 0.1860(8) 0.027(3) Uani 1 1 d . A .
O20 O 0.4819(14) 0.5985(6) 0.1167(9) 0.036(4) Uani 1 1 d . . .
O22 O 0.2814(12) 0.3457(6) 0.0835(8) 0.027(3) Uani 1 1 d . A .
O23 O 0.3137(12) 0.2854(6) 0.2083(9) 0.032(3) Uani 1 1 d . . .
O24 O 0.4726(14) 0.2217(6) 0.2160(9) 0.035(3) Uani 1 1 d . . .
O25 O 0.4363(11) 0.2821(6) 0.0922(8) 0.028(3) Uani 1 1 d . . .
O27 O 0.3924(12) 0.3853(6) 0.0296(8) 0.028(3) Uani 1 1 d . A .
O28 O 0.6042(12) 0.3923(6) 0.0634(8) 0.025(3) Uani 1 1 d . . .
O29 O 0.7823(12) 0.4689(5) 0.2659(8) 0.025(3) Uani 1 1 d . A .
O17 O 0.6539(11) 0.4138(5) 0.3193(7) 0.022(3) Uani 1 1 d . A .
O18 O 0.2385(12) 0.4559(6) 0.1060(8) 0.030(3) Uani 1 1 d . A .
O19 O 0.8630(14) 0.5573(6) 0.3793(10) 0.042(4) Uani 1 1 d . A .
O21 O 0.4876(12) 0.4813(6) 0.3241(8) 0.028(3) Uani 1 1 d . A .
O26 O 0.3397(14) 0.3164(7) 0.3489(10) 0.043(4) Uani 1 1 d . A .
O30 O 0.3334(12) 0.3993(6) 0.2479(8) 0.028(3) Uani 1 1 d . A .
O31 O 0.2542(14) 0.5115(6) 0.2295(9) 0.037(4) Uani 1 1 d . A .
O32 O 0.7307(12) 0.3002(6) 0.3984(9) 0.031(3) Uani 1 1 d . A .
O33 O 0.4589(13) 0.2995(7) -0.0306(9) 0.039(4) Uani 1 1 d . . .
O36 O 0.8794(11) 0.4412(6) 0.4209(8) 0.024(3) Uani 1 1 d . A .
O37 O 0.6296(14) 0.4730(7) 0.4933(9) 0.043(4) Uani 1 1 d . A .
O38 O 0.5341(12) 0.3775(6) 0.3862(8) 0.026(3) Uani 1 1 d . A .
Ag5 Ag 1.0469(3) -0.02671(8) 0.57097(14) 0.0721(8) Uani 1 1 d . . .
O40 O 0.4608(11) 0.4331(5) 0.1842(7) 0.021(3) Uani 1 1 d . A .
N6 N 1.0353(17) 0.0389(7) 0.6833(13) 0.040(5) Uani 1 1 d . . .
N5 N 1.0161(18) 0.0487(7) 0.6119(13) 0.038(5) Uani 1 1 d . . .
N3 N 0.9590(17) 0.1131(7) 0.4648(11) 0.039(4) Uani 1 1 d U . .
C13 C 0.9528(19) 0.1572(9) 0.4198(11) 0.032(5) Uani 1 1 d . . .
H13 H 0.9290 0.1528 0.3671 0.039 Uiso 1 1 calc R . .
C9 C 0.9939(17) 0.1363(7) 0.5335(12) 0.022(4) Uani 1 1 d . A .
N2 N 0.8716(17) 0.3728(7) 0.6989(11) 0.033(4) Uani 1 1 d . . .
N10 N 1.010(2) 0.1944(8) 0.5338(12) 0.043(5) Uani 1 1 d . . .
N12 N 1.1211(19) 0.3956(8) 0.7840(12) 0.045(5) Uani 1 1 d . . .
N8 N 1.030(2) 0.1335(7) 0.6674(12) 0.045(5) Uani 1 1 d . . .
C10 C 1.0146(17) 0.1085(8) 0.6049(13) 0.027(4) Uani 1 1 d . A .
C11 C 1.045(2) 0.0901(9) 0.7157(15) 0.038(5) Uani 1 1 d . A .
C2 C 0.766(2) 0.3521(9) 0.6432(14) 0.034(5) Uani 1 1 d . . .
C1 C 0.654(3) 0.3653(9) 0.6314(16) 0.044(6) Uani 1 1 d . A .
C7 C 1.066(2) 0.3541(8) 0.7309(13) 0.032(5) Uani 1 1 d . A .
N11 N 0.983(2) 0.2057(9) 0.4573(13) 0.051(5) Uani 1 1 d . A .
C6 C 0.944(2) 0.3420(8) 0.6863(13) 0.031(5) Uani 1 1 d . . .
N7 N 0.8816(16) 0.3047(7) 0.6270(11) 0.031(4) Uani 1 1 d . A .
N4 N 0.7649(15) 0.3108(7) 0.5967(10) 0.029(4) Uani 1 1 d . A .
C19 C 0.659(2) 0.3737(9) 0.6984(14) 0.039(6) Uani 1 1 d . . .
H19 H 0.7306 0.3716 0.7502 0.046 Uiso 1 1 calc R A .
C8 C 1.234(2) 0.3906(10) 0.8158(14) 0.036(5) Uani 1 1 d . . .
H8 H 1.2948 0.4142 0.8560 0.044 Uiso 1 1 calc R . .
N9 N 1.1395(19) 0.3210(8) 0.7273(13) 0.044(5) Uani 1 1 d . . .
N13 N 1.245(2) 0.3452(10) 0.7796(17) 0.072(8) Uani 1 1 d . A .
N1 N 0.5599(19) 0.3851(9) 0.6894(13) 0.053(5) Uani 1 1 d DU A .
C18 C 0.546(2) 0.3672(11) 0.5541(17) 0.051(7) Uani 1 1 d . . .
H18 H 0.5425 0.3616 0.5082 0.061 Uiso 1 1 calc R A .
C12 C 1.069(3) 0.0943(12) 0.7946(16) 0.070(6) Uani 1 1 d DU . .
C4 C 0.454(2) 0.3858(12) 0.6165(14) 0.062(7) Uani 1 1 d DU . .
H4 H 0.3873 0.3921 0.6140 0.074 Uiso 1 1 calc R A .
C3 C 0.440(2) 0.3778(13) 0.5457(16) 0.065(8) Uani 1 1 d D A .
O8 O 0.7776(13) 0.4773(6) 0.1286(9) 0.037(4) Uani 1 1 d . . .
O35 O 0.1600(13) 0.4214(8) -0.0482(9) 0.046(4) Uani 1 1 d . A .
O34 O 0.2487(16) 0.2251(8) 0.0725(10) 0.053(5) Uani 1 1 d . . .
Ag6A Ag 1.0584(5) -0.05058(17) 0.7246(4) 0.0732(16) Uani 0.60 1 d P . .
Ag6B Ag 0.9791(9) -0.0383(3) 0.6978(5) 0.083(2) Uani 0.40 1 d P . .
C20 C 1.094(2) 0.1464(13) 0.8325(14) 0.070(6) Uani 1 1 d DU A .
H20 H 1.0954 0.1788 0.8060 0.084 Uiso 1 1 calc R . .
C21 C 1.059(3) 0.0492(15) 0.8335(17) 0.094(8) Uani 1 1 d DU A .
H21 H 1.0256 0.0144 0.8056 0.113 Uiso 1 1 calc R . .
N14 N 1.118(2) 0.1553(11) 0.9055(13) 0.080(6) Uani 1 1 d DU . .
C15 C 1.097(4) 0.0533(16) 0.9100(17) 0.106(8) Uani 1 1 d DU . .
H15 H 1.1094 0.0203 0.9406 0.127 Uiso 1 1 calc R A .
O1W O 0.7386(14) 0.1630(7) 0.5187(10) 0.045(4) Uani 1 1 d . A .
C14 C 1.115(3) 0.1067(14) 0.941(2) 0.088(7) Uani 1 1 d DU A .
H14 H 1.1258 0.1107 0.9895 0.106 Uiso 1 1 calc R . .
Na Na 1.3954(8) 0.3115(4) 0.8132(7) 0.052(3) Uani 1 1 d . . .
O39 O 0.9619(13) 0.3391(6) 0.5092(8) 0.036(3) Uani 1 1 d . A .

loop_
_atom_site_aniso_label
_atom_site_aniso_U_11
_atom_site_aniso_U_22
_atom_site_aniso_U_33
_atom_site_aniso_U_23
_atom_site_aniso_U_13
_atom_site_aniso_U_12
Ag2A 0.0408(14) 0.0292(12) 0.0380(13) -0.0118(10) 0.0226(11) -0.0022(10)
Ag3A 0.0580(16) 0.0197(11) 0.0592(17) -0.0044(11) 0.0390(14) 0.0049(11)
Ag2B 0.037(4) 0.019(3) 0.048(4) -0.006(3) 0.021(3) 0.002(3)
Ag3B 0.046(4) 0.027(3) 0.035(4) 0.000(3) 0.026(3) 0.013(3)
Ag1 0.0499(12) 0.0683(14) 0.0407(11) -0.0139(10) 0.0264(10) -0.0079(10)
Ag4 0.104(2) 0.099(2) 0.083(2) 0.0060(17) 0.0542(19) -0.0060(19)
Mo1 0.0283(10) 0.0471(12) 0.0266(10) -0.0132(9) 0.0167(8) -0.0037(9)
Mo2 0.0287(9) 0.0283(9) 0.0295(10) 0.0020(8) 0.0197(8) 0.0062(8)
Mo3 0.0386(11) 0.0269(9) 0.0385(11) 0.0003(8) 0.0309(9) -0.0013(8)
Mo4 0.0330(10) 0.0269(9) 0.0362(11) 0.0099(8) 0.0223(9) 0.0058(8)
Mo5 0.0434(12) 0.0400(11) 0.0330(11) -0.0090(9) 0.0206(10) -0.0213(10)
Mo6 0.0437(11) 0.0213(9) 0.0400(11) 0.0039(8) 0.0312(10) 0.0016(8)
Mo7 0.0418(11) 0.0383(11) 0.0464(12) 0.0017(9) 0.0346(10) -0.0019(9)
Mo8 0.0377(11) 0.0366(11) 0.0447(12) 0.0001(9) 0.0305(10) 0.0054(9)
Mo9 0.0365(11) 0.0449(11) 0.0286(10) -0.0092(9) 0.0234(9) -0.0022(9)
Mo10 0.0342(10) 0.0262(9) 0.0252(9) -0.0057(7) 0.0158(8) -0.0112(8)
Mo11 0.0311(10) 0.0293(10) 0.0226(9) -0.0014(8) 0.0095(8) 0.0073(8)
Mo12 0.0282(10) 0.0428(11) 0.0251(10) -0.0054(9) 0.0085(8) 0.0048(9)
P1 0.019(2) 0.015(2) 0.018(2) -0.0029(18) 0.012(2) -0.0026(19)
O1 0.037(8) 0.025(7) 0.045(9) 0.006(7) 0.026(8) 0.000(7)
O2 0.029(8) 0.041(9) 0.039(9) 0.003(7) 0.024(7) 0.007(7)
O3 0.031(7) 0.015(6) 0.028(7) 0.004(6) 0.019(6) 0.001(6)
O4 0.020(7) 0.024(7) 0.024(7) 0.003(6) 0.012(6) 0.006(6)
O5 0.028(7) 0.033(8) 0.019(7) 0.001(6) 0.014(6) 0.006(6)
O6 0.041(8) 0.021(7) 0.042(9) 0.002(6) 0.035(8) -0.006(6)
O7 0.031(8) 0.034(8) 0.033(8) 0.000(6) 0.029(7) 0.003(6)
O9 0.018(6) 0.023(7) 0.017(6) -0.004(5) 0.011(5) -0.007(5)
O10 0.015(6) 0.024(7) 0.017(6) 0.000(5) 0.008(5) 0.003(5)
O11 0.034(8) 0.025(7) 0.024(7) -0.004(6) 0.019(6) -0.002(6)
O12 0.027(7) 0.024(7) 0.020(7) -0.009(6) 0.013(6) -0.004(6)
O13 0.031(8) 0.034(8) 0.027(8) 0.005(6) 0.020(7) 0.003(6)
O14 0.022(7) 0.041(8) 0.018(7) 0.008(6) 0.011(6) 0.009(6)
O15 0.026(7) 0.023(7) 0.026(7) -0.005(6) 0.013(6) 0.001(6)
O16 0.031(8) 0.028(7) 0.029(8) 0.001(6) 0.022(7) 0.006(6)
O20 0.048(9) 0.023(7) 0.044(9) 0.001(7) 0.031(8) 0.003(7)
O22 0.028(7) 0.031(7) 0.023(7) 0.001(6) 0.017(6) -0.001(6)
O23 0.021(7) 0.035(8) 0.034(8) 0.000(7) 0.014(6) -0.010(6)
O24 0.050(9) 0.019(7) 0.051(10) 0.001(7) 0.039(8) -0.002(7)
O25 0.022(7) 0.028(7) 0.035(8) -0.006(6) 0.018(6) 0.004(6)
O27 0.028(7) 0.027(7) 0.025(7) -0.002(6) 0.014(6) -0.004(6)
O28 0.028(7) 0.025(7) 0.023(7) -0.005(6) 0.015(6) -0.002(6)
O29 0.032(7) 0.017(6) 0.037(8) 0.000(6) 0.026(7) 0.000(6)
O17 0.022(7) 0.028(7) 0.019(7) 0.001(6) 0.014(6) 0.002(6)
O18 0.027(7) 0.031(8) 0.033(8) 0.002(6) 0.019(7) 0.007(6)
O19 0.041(9) 0.034(9) 0.040(9) -0.007(7) 0.018(8) -0.016(7)
O21 0.026(7) 0.029(7) 0.031(8) -0.004(6) 0.018(6) 0.001(6)
O26 0.045(9) 0.050(10) 0.052(10) 0.015(8) 0.039(9) 0.008(8)
O30 0.025(7) 0.031(7) 0.029(8) -0.001(6) 0.018(6) 0.002(6)
O31 0.050(10) 0.034(8) 0.040(9) 0.000(7) 0.033(8) 0.007(7)
O32 0.034(8) 0.031(8) 0.033(8) 0.003(6) 0.023(7) 0.002(6)
O33 0.035(8) 0.054(10) 0.027(8) -0.017(7) 0.019(7) -0.010(7)
O36 0.018(7) 0.031(7) 0.023(7) -0.003(6) 0.012(6) -0.003(6)
O37 0.050(10) 0.053(10) 0.039(9) -0.014(8) 0.033(8) -0.002(8)
O38 0.027(7) 0.028(7) 0.028(7) -0.007(6) 0.020(6) -0.008(6)
Ag5 0.127(2) 0.0217(10) 0.0569(14) -0.0108(9) 0.0500(15) 0.0009(11)
O40 0.022(7) 0.018(6) 0.020(7) 0.000(5) 0.010(6) 0.004(5)
N6 0.045(12) 0.025(10) 0.061(13) 0.012(9) 0.038(11) 0.004(9)
N5 0.054(12) 0.020(9) 0.065(14) -0.009(9) 0.049(12) -0.008(8)
N3 0.052(8) 0.022(7) 0.040(8) -0.008(6) 0.026(7) 0.007(6)
C13 0.044(13) 0.033(12) 0.010(9) -0.003(9) 0.011(9) 0.012(10)
C9 0.025(10) 0.009(9) 0.033(11) -0.009(8) 0.019(9) -0.002(7)
N2 0.047(12) 0.020(9) 0.031(10) -0.001(8) 0.023(9) 0.013(8)
N10 0.079(15) 0.027(10) 0.047(12) -0.010(9) 0.052(12) -0.013(10)
N12 0.059(14) 0.038(11) 0.043(12) -0.024(10) 0.033(11) -0.012(10)
N8 0.074(15) 0.017(9) 0.039(11) -0.004(8) 0.033(11) 0.008(9)
C10 0.024(10) 0.023(10) 0.037(12) 0.008(9) 0.020(10) 0.006(8)
C11 0.048(14) 0.021(11) 0.055(15) 0.008(10) 0.036(13) 0.015(10)
C2 0.044(14) 0.033(12) 0.041(13) 0.014(10) 0.034(12) 0.012(10)
C1 0.08(2) 0.013(10) 0.062(17) 0.004(10) 0.058(17) 0.011(11)
C7 0.051(14) 0.013(9) 0.035(12) 0.003(9) 0.027(11) 0.004(9)
N11 0.064(14) 0.036(11) 0.056(14) -0.012(10) 0.039(12) 0.004(10)
C6 0.056(14) 0.015(10) 0.034(12) -0.006(9) 0.033(11) -0.008(9)
N7 0.044(11) 0.023(9) 0.034(10) -0.005(8) 0.027(9) -0.002(8)
N4 0.031(9) 0.027(9) 0.024(9) -0.005(7) 0.014(8) -0.003(7)
C19 0.074(17) 0.027(11) 0.038(13) 0.003(10) 0.045(13) 0.006(11)
C8 0.038(13) 0.037(13) 0.036(13) -0.009(10) 0.024(11) -0.007(10)
N9 0.062(14) 0.022(9) 0.054(13) -0.013(9) 0.038(12) -0.002(9)
N13 0.064(16) 0.042(13) 0.09(2) -0.028(13) 0.039(15) -0.014(12)
N1 0.064(9) 0.049(9) 0.063(9) -0.006(7) 0.048(8) 0.006(7)
C18 0.065(18) 0.052(16) 0.055(17) 0.014(13) 0.045(15) 0.025(14)
C12 0.067(13) 0.113(15) 0.039(11) 0.032(9) 0.038(11) 0.043(13)
C4 0.064(11) 0.061(11) 0.075(11) -0.002(8) 0.049(9) 0.011(8)
C3 0.047(16) 0.067(19) 0.08(2) 0.008(17) 0.042(17) 0.009(15)
O8 0.040(9) 0.040(9) 0.042(9) 0.005(7) 0.031(8) -0.001(7)
O35 0.024(8) 0.065(11) 0.036(9) -0.006(8) 0.012(7) 0.008(8)
O34 0.055(11) 0.053(10) 0.048(11) -0.012(8) 0.029(9) -0.026(9)
Ag6A 0.103(4) 0.0326(19) 0.129(4) 0.054(2) 0.094(4) 0.036(2)
Ag6B 0.131(7) 0.069(5) 0.075(5) -0.007(4) 0.076(5) -0.052(5)
C20 0.071(13) 0.112(14) 0.054(11) 0.037(10) 0.052(11) 0.058(13)
C21 0.087(15) 0.130(16) 0.058(12) 0.044(11) 0.040(12) 0.030(15)
N14 0.074(12) 0.122(14) 0.049(10) 0.028(10) 0.040(10) 0.062(12)
C15 0.104(16) 0.144(15) 0.054(12) 0.055(12) 0.039(13) 0.023(16)
O1W 0.045(10) 0.053(10) 0.048(10) 0.000(8) 0.033(9) -0.006(8)
C14 0.067(13) 0.161(17) 0.059(12) 0.046(11) 0.050(11) 0.051(15)
Na 0.031(5) 0.038(5) 0.081(7) -0.025(5) 0.030(5) 0.002(4)
O39 0.033(8) 0.041(9) 0.018(7) -0.002(6) 0.007(7) 0.007(7)

loop_
_atom_type_symbol
_atom_type_description
_atom_type_scat_dispersion_real
_atom_type_scat_dispersion_imag
_atom_type_scat_source
Ag Ag -0.8971 1.1015 'International Tables Vol C Tables 4.2.6.8 and 6.1.1.4'
Mo Mo -1.6832 0.6857 'International Tables Vol C Tables 4.2.6.8 and 6.1.1.4'
O O 0.0106 0.0060 'International Tables Vol C Tables 4.2.6.8 and 6.1.1.4'
P P 0.1023 0.0942 'International Tables Vol C Tables 4.2.6.8 and 6.1.1.4'
C C 0.0033 0.0016 'International Tables Vol C Tables 4.2.6.8 and 6.1.1.4'
H H 0.0000 0.0000 'International Tables Vol C Tables 4.2.6.8 and 6.1.1.4'
N N 0.0061 0.0033 'International Tables Vol C Tables 4.2.6.8 and 6.1.1.4'
Na Na 0.0362 0.0249 'International Tables Vol C Tables 4.2.6.8 and 6.1.1.4'

loop_
_geom_angle_atom_site_label_1
_geom_angle_atom_site_label_2
_geom_angle_atom_site_label_3
_geom_angle
_geom_angle_site_symmetry_1
_geom_angle_site_symmetry_3
N9 Ag2A N10 161.4(8) . .
N9 Ag2A Ag3A 86.7(6) . .
N10 Ag2A Ag3A 75.6(5) . .
N9 Ag2A Na 52.0(6) . .
N10 Ag2A Na 144.6(6) . .
Ag3A Ag2A Na 124.5(2) . .
N7 Ag3A N8 159.1(8) . .
N7 Ag3A O1W 105.3(6) . .
N8 Ag3A O1W 91.3(7) . .
N7 Ag3A Ag2A 79.8(5) . .
N8 Ag3A Ag2A 80.5(6) . .
O1W Ag3A Ag2A 123.1(4) . .
N9 Ag2B N8 153.7(8) . .
N9 Ag2B Ag3B 81.5(6) . .
N8 Ag2B Ag3B 79.8(5) . .
N9 Ag2B Na 54.0(6) . .
N8 Ag2B Na 151.8(6) . .
Ag3B Ag2B Na 123.7(3) . .
N7 Ag3B N10 160.1(8) . .
N7 Ag3B O39 95.1(6) . .
N10 Ag3B O39 92.6(6) . .
N7 Ag3B Ag2B 87.3(6) . .
N10 Ag3B Ag2B 72.9(6) . .
O39 Ag3B Ag2B 107.0(4) . .
N7 Ag3B Ag1 63.6(5) . .
N10 Ag3B Ag1 130.1(6) . .
O39 Ag3B Ag1 109.9(4) . .
Ag2B Ag3B Ag1 134.2(3) . .
N4 Ag1 O6 140.0(5) . .
N4 Ag1 O1W 103.0(6) . .
O6 Ag1 O1W 103.6(5) . .
N4 Ag1 Ag3B 61.5(5) . .
O6 Ag1 Ag3B 108.8(3) . .
O1W Ag1 Ag3B 60.0(4) . .
N4 Ag1 Na 171.3(5) . 4_465
O6 Ag1 Na 38.8(3) . 4_465
O1W Ag1 Na 84.8(4) . 4_465
Ag3B Ag1 Na 126.8(2) . 4_465
N14 Ag4 N11 174.2(9) 4_565 .
N14 Ag4 O34 91.0(8) 4_565 4_666
N11 Ag4 O34 94.4(7) . 4_666
O33 Mo1 O27 103.8(7) . .
O33 Mo1 O25 101.5(7) . .
O27 Mo1 O25 86.1(6) . .
O33 Mo1 O5 99.2(7) . .
O27 Mo1 O5 157.0(6) . .
O25 Mo1 O5 89.1(6) . .
O33 Mo1 O28 101.0(7) . .
O27 Mo1 O28 89.0(6) . .
O25 Mo1 O28 157.5(5) . .
O5 Mo1 O28 86.9(6) . .
O33 Mo1 O10 170.6(6) . .
O27 Mo1 O10 83.8(5) . .
O25 Mo1 O10 84.2(5) . .
O5 Mo1 O10 73.3(5) . .
O28 Mo1 O10 73.4(5) . .
O2 Mo2 O7 102.2(6) . .
O2 Mo2 O4 101.7(6) . .
O7 Mo2 O4 91.8(6) . .
O2 Mo2 O5 102.2(6) . .
O7 Mo2 O5 88.5(6) . .
O4 Mo2 O5 155.4(5) . .
O2 Mo2 O3 101.3(6) . .
O7 Mo2 O3 156.5(5) . .
O4 Mo2 O3 83.4(5) . .
O5 Mo2 O3 86.5(6) . .
O2 Mo2 O10 174.0(6) . .
O7 Mo2 O10 74.4(5) . .
O4 Mo2 O10 83.4(5) . .
O5 Mo2 O10 73.0(5) . .
O3 Mo2 O10 82.3(5) . .
O8 Mo3 O13 102.1(7) . .
O8 Mo3 O28 100.7(6) . .
O13 Mo3 O28 92.1(6) . .
O8 Mo3 O29 102.5(6) . .
O13 Mo3 O29 86.1(6) . .
O28 Mo3 O29 156.6(5) . .
O8 Mo3 O7 100.0(6) . .
O13 Mo3 O7 157.9(5) . .
O28 Mo3 O7 85.1(6) . .
O29 Mo3 O7 87.8(5) . .
O8 Mo3 O10 170.2(6) . .
O13 Mo3 O10 85.8(5) . .
O28 Mo3 O10 73.0(5) . .
O29 Mo3 O10 83.6(5) . .
O7 Mo3 O10 72.4(5) . .
O20 Mo4 O16 101.5(6) . .
O20 Mo4 O14 102.6(7) . .
O16 Mo4 O14 89.3(6) . .
O20 Mo4 O15 101.5(7) . .
O16 Mo4 O15 89.0(6) . .
O14 Mo4 O15 155.6(6) . .
O20 Mo4 O13 101.5(6) . .
O16 Mo4 O13 156.9(6) . .
O14 Mo4 O13 88.1(6) . .
O15 Mo4 O13 84.0(6) . .
O20 Mo4 O40 172.4(6) . .
O16 Mo4 O40 73.0(5) . .
O14 Mo4 O40 72.5(5) . .
O15 Mo4 O40 83.8(5) . .
O13 Mo4 O40 84.4(5) . .
O34 Mo5 O25 102.6(7) . .
O34 Mo5 O22 102.9(8) . .
O25 Mo5 O22 85.3(6) . .
O34 Mo5 O24 99.5(8) . .
O25 Mo5 O24 89.3(6) . .
O22 Mo5 O24 157.6(6) . .
O34 Mo5 O23 99.4(7) . .
O25 Mo5 O23 158.0(6) . .
O22 Mo5 O23 90.6(6) . .
O24 Mo5 O23 86.2(6) . .
O34 Mo5 O9 170.2(7) . .
O25 Mo5 O9 84.0(5) . .
O22 Mo5 O9 84.7(5) . .
O24 Mo5 O9 73.0(5) . .
O23 Mo5 O9 74.2(5) . .
O1 Mo6 O3 102.8(6) . .
O1 Mo6 O24 99.6(7) . .
O3 Mo6 O24 91.1(6) . .
O1 Mo6 O32 103.9(7) . .
O3 Mo6 O32 88.2(6) . .
O24 Mo6 O32 156.0(6) . .
O1 Mo6 O6 101.2(6) . .
O3 Mo6 O6 155.9(5) . .
O24 Mo6 O6 84.3(6) . .
O32 Mo6 O6 86.6(6) . .
O1 Mo6 O9 169.8(6) . .
O3 Mo6 O9 83.8(5) . .
O24 Mo6 O9 72.3(5) . .
O32 Mo6 O9 83.8(5) . .
O6 Mo6 O9 72.3(5) . .
O1 Mo6 Na 77.1(5) . 4_465
O3 Mo6 Na 149.0(5) . 4_465
O24 Mo6 Na 58.9(4) . 4_465
O32 Mo6 Na 122.2(4) . 4_465
O6 Mo6 Na 39.3(4) . 4_465
O9 Mo6 Na 93.2(3) . 4_465
O26 Mo7 O38 101.7(7) . .
O26 Mo7 O23 102.0(7) . .
O38 Mo7 O23 156.3(6) . .
O26 Mo7 O6 102.0(6) . .
O38 Mo7 O6 88.9(6) . .
O23 Mo7 O6 86.7(6) . .
O26 Mo7 O30 101.3(7) . .
O38 Mo7 O30 85.5(6) . .
O23 Mo7 O30 89.5(6) . .
O6 Mo7 O30 156.6(5) . .
O26 Mo7 O9 172.5(6) . .
O38 Mo7 O9 83.6(5) . .
O23 Mo7 O9 72.9(5) . .
O6 Mo7 O9 72.6(5) . .
O30 Mo7 O9 84.3(5) . .
O26 Mo7 Na 75.4(6) . 4_465
O38 Mo7 Na 127.3(5) . 4_465
O23 Mo7 Na 60.2(5) . 4_465
O6 Mo7 Na 43.3(4) . 4_465
O30 Mo7 Na 147.2(5) . 4_465
O9 Mo7 Na 97.1(3) . 4_465
O31 Mo8 O30 102.4(7) . .
O31 Mo8 O21 101.0(7) . .
O30 Mo8 O21 86.7(6) . .
O31 Mo8 O18 100.8(7) . .
O30 Mo8 O18 91.7(6) . .
O21 Mo8 O18 157.9(6) . .
O31 Mo8 O16 98.2(6) . .
O30 Mo8 O16 159.4(5) . .
O21 Mo8 O16 87.7(6) . .
O18 Mo8 O16 86.1(6) . .
O31 Mo8 O40 170.1(6) . .
O30 Mo8 O40 86.0(5) . .
O21 Mo8 O40 84.5(5) . .
O18 Mo8 O40 73.4(5) . .
O16 Mo8 O40 73.7(5) . .
O37 Mo9 O12 100.9(7) . .
O37 Mo9 O11 100.5(7) . .
O12 Mo9 O11 87.8(6) . .
O37 Mo9 O21 102.2(7) . .
O12 Mo9 O21 88.6(6) . .
O11 Mo9 O21 157.3(5) . .
O37 Mo9 O38 102.3(7) . .
O12 Mo9 O38 156.7(5) . .
O11 Mo9 O38 89.4(6) . .
O21 Mo9 O38 85.0(6) . .
O37 Mo9 O17 172.1(6) . .
O12 Mo9 O17 73.4(5) . .
O11 Mo9 O17 74.1(5) . .
O21 Mo9 O17 83.4(5) . .
O38 Mo9 O17 83.6(5) . .
O19 Mo10 O29 102.2(7) . .
O19 Mo10 O15 102.4(7) . .
O29 Mo10 O15 86.1(6) . .
O19 Mo10 O36 100.5(7) . .
O29 Mo10 O36 89.5(5) . .
O15 Mo10 O36 157.1(5) . .
O19 Mo10 O12 101.9(7) . .
O29 Mo10 O12 155.8(5) . .
O15 Mo10 O12 88.1(6) . .
O36 Mo10 O12 86.7(5) . .
O19 Mo10 O17 171.0(6) . .
O29 Mo10 O17 84.4(5) . .
O15 Mo10 O17 84.1(5) . .
O36 Mo10 O17 73.1(5) . .
O12 Mo10 O17 71.7(5) . .
O39 Mo11 O32 102.3(7) . .
O39 Mo11 O36 100.5(7) . .
O32 Mo11 O36 157.1(6) . .
O39 Mo11 O11 103.1(6) . .
O32 Mo11 O11 88.8(6) . .
O36 Mo11 O11 87.4(5) . .
O39 Mo11 O4 101.1(6) . .
O32 Mo11 O4 84.7(6) . .
O36 Mo11 O4 89.5(5) . .
O11 Mo11 O4 155.8(6) . .
O39 Mo11 O17 173.1(6) . .
O32 Mo11 O17 83.6(5) . .
O36 Mo11 O17 73.8(5) . .
O11 Mo11 O17 73.2(5) . .
O4 Mo11 O17 82.9(5) . .
O35 Mo12 O18 101.6(7) . .
O35 Mo12 O22 101.4(7) . .
O18 Mo12 O22 89.7(6) . .
O35 Mo12 O14 102.2(7) . .
O18 Mo12 O14 86.9(6) . .
O22 Mo12 O14 156.4(6) . .
O35 Mo12 O27 101.8(7) . .
O18 Mo12 O27 156.6(6) . .
O22 Mo12 O27 84.8(5) . .
O14 Mo12 O27 89.0(5) . .
O35 Mo12 O40 172.6(6) . .
O18 Mo12 O40 72.5(5) . .
O22 Mo12 O40 83.3(5) . .
O14 Mo12 O40 73.4(5) . .
O27 Mo12 O40 84.2(5) . .
O10 P1 O9 108.9(7) . .
O10 P1 O40 108.9(7) . .
O9 P1 O40 109.5(7) . .
O10 P1 O17 110.4(7) . .
O9 P1 O17 109.7(7) . .
O40 P1 O17 109.3(7) . .
Mo6 O3 Mo2 151.8(7) . .
Mo2 O4 Mo11 155.0(7) . .
Mo2 O5 Mo1 124.7(7) . .
Mo7 O6 Mo6 124.8(7) . .
Mo7 O6 Na 101.1(6) . 4_465
Mo6 O6 Na 106.9(6) . 4_465
Mo7 O6 Ag1 112.9(6) . .
Mo6 O6 Ag1 106.8(6) . .
Na O6 Ag1 101.5(5) 4_465 .
Mo2 O7 Mo3 125.0(7) . .
P1 O9 Mo5 126.5(7) . .
P1 O9 Mo6 125.3(7) . .
Mo5 O9 Mo6 89.9(4) . .
P1 O9 Mo7 124.8(7) . .
Mo5 O9 Mo7 88.7(4) . .
Mo6 O9 Mo7 90.3(4) . .
P1 O10 Mo1 126.4(7) . .
P1 O10 Mo2 126.0(7) . .
Mo1 O10 Mo2 88.8(4) . .
P1 O10 Mo3 126.0(7) . .
Mo1 O10 Mo3 89.2(4) . .
Mo2 O10 Mo3 88.3(4) . .
Mo9 O11 Mo11 124.0(7) . .
Mo9 O12 Mo10 125.3(6) . .
Mo3 O13 Mo4 151.2(8) . .
Mo4 O14 Mo12 125.5(7) . .
Mo10 O15 Mo4 151.8(7) . .
Mo4 O16 Mo8 124.2(7) . .
Mo4 O20 Na 134.1(9) . 3_766
Mo5 O22 Mo12 151.6(8) . .
Mo7 O23 Mo5 124.3(7) . .
Mo7 O23 Na 83.6(5) . 4_465
Mo5 O23 Na 108.3(6) . 4_465
Mo5 O24 Mo6 124.8(7) . .
Mo5 O24 Na 104.5(6) . 4_465
Mo6 O24 Na 86.8(5) . 4_465
Mo5 O25 Mo1 150.7(7) . .
Mo1 O27 Mo12 151.1(8) . .
Mo3 O28 Mo1 124.4(7) . .
Mo10 O29 Mo3 150.1(8) . .
P1 O17 Mo9 127.0(7) . .
P1 O17 Mo11 125.9(7) . .
Mo9 O17 Mo11 88.7(4) . .
P1 O17 Mo10 125.3(7) . .
Mo9 O17 Mo10 89.5(4) . .
Mo11 O17 Mo10 88.4(4) . .
Mo8 O18 Mo12 124.5(7) . .
Mo8 O21 Mo9 150.7(8) . .
Mo8 O30 Mo7 150.2(8) . .
Mo11 O32 Mo6 149.0(8) . .
Mo1 O33 Na 148.5(9) . 1_454
Mo11 O36 Mo10 124.7(7) . .
Mo7 O38 Mo9 151.8(8) . .
N5 Ag5 N3 162.2(7) . 3_756
N5 Ag5 Ag5 88.7(6) . 3_756
N3 Ag5 Ag5 99.2(5) 3_756 3_756
N5 Ag5 Ag6A 68.1(5) . .
N3 Ag5 Ag6A 99.2(5) 3_756 .
Ag5 Ag5 Ag6A 151.47(18) 3_756 .
N5 Ag5 Ag6B 60.7(5) . .
N3 Ag5 Ag6B 103.6(6) 3_756 .
Ag5 Ag5 Ag6B 135.7(3) 3_756 .
Ag6A Ag5 Ag6B 16.66(16) . .
P1 O40 Mo8 125.6(7) . .
P1 O40 Mo12 126.5(7) . .
Mo8 O40 Mo12 89.6(4) . .
P1 O40 Mo4 125.9(7) . .
Mo8 O40 Mo4 89.0(4) . .
Mo12 O40 Mo4 88.4(4) . .
C11 N6 N5 107.4(17) . .
C11 N6 Ag6B 129.0(16) . .
N5 N6 Ag6B 118.0(14) . .
C11 N6 Ag6A 134.3(17) . .
N5 N6 Ag6A 118.0(14) . .
Ag6B N6 Ag6A 25.9(3) . .
N6 N5 C10 105.1(16) . .
N6 N5 Ag5 110.8(13) . .
C10 N5 Ag5 140.9(14) . .
C9 N3 C13 105.7(16) . .
C9 N3 Ag5 132.7(15) . 3_756
C13 N3 Ag5 119.7(13) . 3_756
N11 C13 N3 112.4(19) . .
N3 C9 N10 111.0(18) . .
N3 C9 C10 129.3(17) . .
N10 C9 C10 119.7(17) . .
C2 N2 C6 103.7(17) . .
C2 N2 Ag6A 135.5(14) . 2_756
C6 N2 Ag6A 118.7(14) . 2_756
C9 N10 N11 104.3(16) . .
C9 N10 Ag3B 120.0(14) . .
N11 N10 Ag3B 111.8(14) . .
C9 N10 Ag2A 132.2(15) . .
N11 N10 Ag2A 121.6(13) . .
Ag3B N10 Ag2A 56.2(5) . .
C7 N12 C8 106.8(19) . .
C7 N12 Ag6B 120.6(17) . 2_756
C8 N12 Ag6B 132.5(15) . 2_756
C10 N8 C11 105.6(17) . .
C10 N8 Ag3A 115.4(14) . .
C11 N8 Ag3A 125.6(15) . .
C10 N8 Ag2B 116.6(15) . .
C11 N8 Ag2B 127.0(16) . .
Ag3A N8 Ag2B 61.9(5) . .
N8 C10 N5 110.5(18) . .
N8 C10 C9 128.1(18) . .
N5 C10 C9 121.3(18) . .
N6 C11 N8 111(2) . .
N6 C11 C12 121(2) . .
N8 C11 C12 128(2) . .
N2 C2 N4 113.4(18) . .
N2 C2 C1 128(2) . .
N4 C2 C1 119(2) . .
C19 C1 C18 120(2) . .
C19 C1 C2 118(2) . .
C18 C1 C2 122(2) . .
N12 C7 N9 112(2) . .
N12 C7 C6 125(2) . .
N9 C7 C6 123.2(19) . .
C13 N11 N10 106.5(19) . .
C13 N11 Ag4 125.3(17) . .
N10 N11 Ag4 122.4(14) . .
N7 C6 N2 110.1(19) . .
N7 C6 C7 127.7(19) . .
N2 C6 C7 122.1(18) . .
C6 N7 N4 107.8(16) . .
C6 N7 Ag3B 132.3(15) . .
N4 N7 Ag3B 118.4(12) . .
C6 N7 Ag3A 122.7(15) . .
N4 N7 Ag3A 109.2(12) . .
Ag3B N7 Ag3A 51.9(4) . .
C2 N4 N7 104.9(16) . .
C2 N4 Ag1 138.8(15) . .
N7 N4 Ag1 116.2(11) . .
N1 C19 C1 120(2) . .
N12 C8 N13 108(2) . .
N12 C8 Na 140.4(15) . .
N13 C8 Na 33.0(13) . .
N13 N9 C7 104.8(19) . .
N13 N9 Ag2A 122.8(17) . .
C7 N9 Ag2A 129.7(17) . .
N13 N9 Ag2B 118.7(16) . .
C7 N9 Ag2B 126.9(16) . .
Ag2A N9 Ag2B 41.6(4) . .
N13 N9 Na 33.3(12) . .
C7 N9 Na 137.6(15) . .
Ag2A N9 Na 92.0(7) . .
Ag2B N9 Na 87.7(7) . .
N9 N13 C8 109(2) . .
N9 N13 Na 125.1(17) . .
C8 N13 Na 125.2(19) . .
C19 N1 C4 122(2) . .
C1 C18 C3 120(2) . .
C20 C12 C21 114(3) . .
C20 C12 C11 120(2) . .
C21 C12 C11 125(3) . .
N1 C4 C3 122(3) . .
C4 C3 C18 116(3) . .
Mo5 O34 Ag4 139.4(10) . 4_465
Ag6B Ag6A N2 121.6(8) . 2_746
Ag6B Ag6A N6 69.4(7) . .
N2 Ag6A N6 161.7(8) 2_746 .
Ag6B Ag6A Ag5 92.7(6) . .
N2 Ag6A Ag5 127.0(5) 2_746 .
N6 Ag6A Ag5 62.2(5) . .
Ag6A Ag6B N6 84.7(7) . .
Ag6A Ag6B N12 110.7(8) . 2_746
N6 Ag6B N12 161.6(9) . 2_746
Ag6A Ag6B Ag5 70.6(6) . .
N6 Ag6B Ag5 58.9(6) . .
N12 Ag6B Ag5 134.7(6) 2_746 .
N14 C20 C12 125(3) . .
C15 C21 C12 122(3) . .
C14 N14 C20 114(3) . .
C14 N14 Ag4 107.1(18) . 4_566
C20 N14 Ag4 127.0(18) . 4_566
C14 C15 C21 117(3) . .
Ag1 O1W Ag3A 87.3(5) . .
C15 C14 N14 124(3) . .
N13 Na O6 151.5(9) . 4_666
N13 Na O20 96.3(8) . 3_766
O6 Na O20 108.6(6) 4_666 3_766
N13 Na O33 87.9(10) . 1_656
O6 Na O33 84.0(6) 4_666 1_656
O20 Na O33 78.0(5) 3_766 1_656
N13 Na O23 100.7(8) . 4_666
O6 Na O23 61.2(5) 4_666 4_666
O20 Na O23 155.2(6) 3_766 4_666
O33 Na O23 120.4(6) 1_656 4_666
N13 Na O24 130.3(10) . 4_666
O6 Na O24 59.2(5) 4_666 4_666
O20 Na O24 100.9(5) 3_766 4_666
O33 Na O24 141.2(6) 1_656 4_666
O23 Na O24 54.3(4) 4_666 4_666
N13 Na N9 21.6(7) . .
O6 Na N9 133.1(6) 4_666 .
O20 Na N9 117.4(6) 3_766 .
O33 Na N9 96.7(6) 1_656 .
O23 Na N9 79.2(5) 4_666 .
O24 Na N9 116.9(6) 4_666 .
N13 Na C8 21.8(8) . .
O6 Na C8 157.4(7) 4_666 .
O20 Na C8 76.4(6) 3_766 .
O33 Na C8 75.4(6) 1_656 .
O23 Na C8 122.3(6) 4_666 .
O24 Na C8 142.8(7) 4_666 .
N9 Na C8 43.2(6) . .
N13 Na Mo7 116.9(8) . 4_666
O6 Na Mo7 35.6(4) 4_666 4_666
O20 Na Mo7 143.3(5) 3_766 4_666
O33 Na Mo7 87.6(4) 1_656 4_666
O23 Na Mo7 36.1(3) 4_666 4_666
O24 Na Mo7 70.1(3) 4_666 4_666
N9 Na Mo7 97.5(4) . 4_666
C8 Na Mo7 132.4(5) . 4_666
N13 Na Mo6 164.5(10) . 4_666
O6 Na Mo6 33.9(4) 4_666 4_666
O20 Na Mo6 89.5(4) 3_766 4_666
O33 Na Mo6 107.4(4) 1_656 4_666
O23 Na Mo6 69.8(3) 4_666 4_666
O24 Na Mo6 34.3(3) 4_666 4_666
N9 Na Mo6 147.4(5) . 4_666
C8 Na Mo6 164.8(6) . 4_666
Mo7 Na Mo6 62.72(15) 4_666 4_666
N13 Na Ag1 135.3(10) . 4_666
O6 Na Ag1 39.7(4) 4_666 4_666
O20 Na Ag1 83.1(4) 3_766 4_666
O33 Na Ag1 48.1(4) 1_656 4_666
O23 Na Ag1 97.0(4) 4_666 4_666
O24 Na Ag1 93.1(4) 4_666 4_666
N9 Na Ag1 136.8(5) . 4_666
C8 Na Ag1 122.8(6) . 4_666
Mo7 Na Ag1 62.64(18) 4_666 4_666
Mo6 Na Ag1 59.53(15) 4_666 4_666
N13 Na Ag2B 58.9(7) . .
O6 Na Ag2B 95.0(5) 4_666 .
O20 Na Ag2B 155.1(5) 3_766 .
O33 Na Ag2B 97.1(4) 1_656 .
O23 Na Ag2B 46.4(3) 4_666 .
O24 Na Ag2B 98.0(4) 4_666 .
N9 Na Ag2B 38.2(4) . .
C8 Na Ag2B 78.7(5) . .
Mo7 Na Ag2B 59.41(19) 4_666 .
Mo6 Na Ag2B 115.2(3) 4_666 .
Ag1 Na Ag2B 112.0(3) 4_666 .
Mo11 O39 Ag3B 107.4(7) . .

loop_
_geom_bond_atom_site_label_1
_geom_bond_atom_site_label_2
_geom_bond_distance
_geom_bond_site_symmetry_2
Ag2A N9 2.193(18) .
Ag2A N10 2.211(18) .
Ag2A Ag3A 2.822(4) .
Ag2A Na 3.730(10) .
Ag3A N7 2.165(16) .
Ag3A N8 2.204(18) .
Ag3A O1W 2.564(17) .
Ag2B N9 2.249(18) .
Ag2B N8 2.36(2) .
Ag2B Ag3B 2.771(10) .
Ag2B Na 3.632(11) .
Ag3B N7 2.088(17) .
Ag3B N10 2.19(2) .
Ag3B O39 2.452(17) .
Ag3B Ag1 3.356(7) .
Ag1 N4 2.190(16) .
Ag1 O6 2.300(14) .
Ag1 O1W 2.500(17) .
Ag1 Na 3.528(11) 4_465
Ag4 N14 2.00(2) 4_565
Ag4 N11 2.19(2) .
Ag4 O34 2.443(18) 4_666
Mo1 O33 1.666(14) .
Mo1 O27 1.870(14) .
Mo1 O25 1.918(14) .
Mo1 O5 1.920(13) .
Mo1 O28 1.928(13) .
Mo1 O10 2.413(12) .
Mo2 O2 1.679(13) .
Mo2 O7 1.852(13) .
Mo2 O4 1.880(13) .
Mo2 O5 1.909(13) .
Mo2 O3 1.958(12) .
Mo2 O10 2.432(12) .
Mo3 O8 1.674(14) .
Mo3 O13 1.876(14) .
Mo3 O28 1.922(13) .
Mo3 O29 1.923(13) .
Mo3 O7 1.971(13) .
Mo3 O10 2.437(12) .
Mo4 O20 1.657(14) .
Mo4 O16 1.887(12) .
Mo4 O14 1.899(14) .
Mo4 O15 1.924(13) .
Mo4 O13 1.931(13) .
Mo4 O40 2.468(12) .
Mo5 O34 1.668(16) .
Mo5 O25 1.887(13) .
Mo5 O22 1.894(13) .
Mo5 O24 1.915(15) .
Mo5 O23 1.920(14) .
Mo5 O9 2.396(12) .
Mo6 O1 1.665(14) .
Mo6 O3 1.835(13) .
Mo6 O24 1.923(16) .
Mo6 O32 1.925(14) .
Mo6 O6 1.985(13) .
Mo6 O9 2.421(12) .
Mo6 Na 3.409(9) 4_465
Mo7 O26 1.675(14) .
Mo7 O38 1.888(13) .
Mo7 O23 1.914(14) .
Mo7 O6 1.916(14) .
Mo7 O30 1.921(13) .
Mo7 O9 2.454(11) .
Mo7 Na 3.227(9) 4_465
Mo8 O31 1.649(14) .
Mo8 O30 1.868(13) .
Mo8 O21 1.891(14) .
Mo8 O18 1.902(14) .
Mo8 O16 1.965(13) .
Mo8 O40 2.389(12) .
Mo9 O37 1.670(14) .
Mo9 O12 1.902(13) .
Mo9 O11 1.906(14) .
Mo9 O21 1.909(14) .
Mo9 O38 1.929(13) .
Mo9 O17 2.396(12) .
Mo10 O19 1.663(14) .
Mo10 O29 1.889(13) .
Mo10 O15 1.901(13) .
Mo10 O36 1.925(13) .
Mo10 O12 1.936(13) .
Mo10 O17 2.446(13) .
Mo11 O39 1.667(14) .
Mo11 O32 1.903(14) .
Mo11 O36 1.911(13) .
Mo11 O11 1.913(13) .
Mo11 O4 1.929(13) .
Mo11 O17 2.428(13) .
Mo12 O35 1.663(15) .
Mo12 O18 1.918(13) .
Mo12 O22 1.920(13) .
Mo12 O14 1.928(14) .
Mo12 O27 1.929(14) .
Mo12 O40 2.413(12) .
P1 O10 1.525(12) .
P1 O9 1.530(12) .
P1 O40 1.530(13) .
P1 O17 1.535(13) .
O6 Na 2.255(15) 4_465
O20 Na 2.519(17) 3_766
O23 Na 2.819(16) 4_465
O24 Na 2.924(17) 4_465
O33 Na 2.792(19) 1_454
Ag5 N5 2.088(17) .
Ag5 N3 2.099(16) 3_756
Ag5 Ag5 2.674(5) 3_756
Ag5 Ag6A 3.131(5) .
Ag5 Ag6B 3.315(7) .
N6 C11 1.31(3) .
N6 N5 1.35(3) .
N6 Ag6B 2.041(18) .
N6 Ag6A 2.170(17) .
N5 C10 1.38(3) .
N3 C9 1.30(2) .
N3 C13 1.34(3) .
N3 Ag5 2.099(16) 3_756
C13 N11 1.27(3) .
C9 N10 1.35(2) .
C9 C10 1.47(3) .
N2 C2 1.31(3) .
N2 C6 1.40(3) .
N2 Ag6A 2.162(17) 2_756
N10 N11 1.41(3) .
N12 C7 1.30(3) .
N12 C8 1.32(3) .
N12 Ag6B 2.27(2) 2_756
N8 C10 1.30(3) .
N8 C11 1.33(3) .
C11 C12 1.46(3) .
C2 N4 1.34(3) .
C2 C1 1.49(3) .
C1 C19 1.36(3) .
C1 C18 1.39(4) .
C7 N9 1.34(3) .
C7 C6 1.41(3) .
C6 N7 1.30(3) .
N7 N4 1.39(2) .
C19 N1 1.34(3) .
C8 N13 1.34(3) .
C8 Na 2.96(2) .
N9 N13 1.33(3) .
N9 Na 2.94(2) .
N13 Na 1.97(3) .
N1 C4 1.340(18) .
C18 C3 1.44(3) .
C12 C20 1.353(19) .
C12 C21 1.367(19) .
C4 C3 1.365(18) .
O34 Ag4 2.443(18) 4_465
Ag6A Ag6B 0.952(9) .
Ag6A N2 2.162(17) 2_746
Ag6B N12 2.27(2) 2_746
C20 N14 1.349(18) .
C21 C15 1.333(19) .
N14 C14 1.347(19) .
N14 Ag4 2.00(2) 4_566
C15 C14 1.330(19) .
Na O6 2.255(15) 4_666
Na O20 2.519(17) 3_766
Na O33 2.792(19) 1_656
Na O23 2.819(17) 4_666
Na O24 2.924(17) 4_666
Na Mo7 3.227(9) 4_666
Na Mo6 3.409(9) 4_666
Na Ag1 3.528(11) 4_666
